data_4112793
loop_
_publ_author_name
'Sergio Bambirra'
'Marco W. Bouwkamp'
'Auke Meetsma'
'Bart Hessen'

_publ_contact_author_address
;
      Crystal Structure Center,
      Inorganic Solid State Chemistry Laboratory
      Chemical Physics,
      Materials Science Center,
      Groningen University,
      Nijenborgh 4,
      NL-9747 AG Groningen,
      The Netherlands.
;
_publ_contact_author_email A.Meetsma@fwn.rug.nl
_publ_contact_author_fax '+31 50 3634441'
_publ_contact_author_name
;
    Drs. A. Meetsma
;
_publ_contact_author_phone '+31 50 3634368'
_publ_section_title
;
 One Ligand Fits All: Cationic Mono(amidinate) Alkyl Catalysts over the
 Full Size Range of the Group 3 and Lanthanide Metals
;
_journal_name_full 'Journal of the American Chemical Society'
_journal_page_first 9182
_journal_page_last 9183
_journal_paper_doi 10.1021/ja0475297
_journal_volume 126
_journal_year 2004
_chemical_compound_source 'see text'
_chemical_formula_moiety 'C47 H74 Gd N2 O3 Si, C24 H20 B, C4 H8 O'
_chemical_formula_sum 'C75 H102 B Gd N2 O4 Si'
_chemical_formula_weight 1291.79
_chemical_name_systematic ' ?'
_space_group_IT_number 14
_symmetry_cell_setting monoclinic
_symmetry_Int_Tables_number 14
_symmetry_space_group_name_Hall '-P 2ybc'
_symmetry_space_group_name_H-M 'P 1 21/c 1'
_atom_sites_solution_hydrogens geom
_atom_sites_solution_primary heavy
_atom_sites_solution_secondary direct
_audit_creation_date '2004-02-16  09:51:01'
_audit_creation_method
;
  PLATON <TABLE ACC> option
  SHELXL97-2 & Manual Editing
;
_audit_update_record
;
  ?
;
_cell_angle_alpha 90
_cell_angle_beta 92.317(1)
_cell_angle_gamma 90
_cell_formula_units_Z 4
_cell_length_a 21.267(2)
_cell_length_b 11.7644(9)
_cell_length_c 27.388(2)
_cell_measurement_reflns_used 8713
_cell_measurement_temperature 100(1)
_cell_measurement_theta_max 23.54
_cell_measurement_theta_min 2.28
_cell_volume 6846.7(10)
_computing_cell_refinement 'SAINT, Bruker Version 6.02A, 2000'
_computing_data_collection 'SMART, Bruker Version 5.624, 2001'
_computing_data_reduction 'XPREP, Bruker Version 5.1/NT, 2000'
_computing_molecular_graphics
;
  PLUTO (Meetsma, 2003)
  PLATON (Spek, 1994)
;
_computing_publication_material 'PLATON (Spek, 1990)'
_computing_structure_refinement 'SHELXL-97 (Sheldrick, 1997)'
_computing_structure_solution
;
  DIRDIF-99 (Beurskens et al., 1999)
;
_diffrn_ambient_temperature 100(1)
_diffrn_detector_area_resol_mean '4096x4096 / 62x62 (binned 512)'
_diffrn_measured_fraction_theta_full 0.991
_diffrn_measured_fraction_theta_max 0.990
_diffrn_measurement_device_type
;
   Bruker Smart Apex
;
_diffrn_measurement_method 'phi and omega scans'
_diffrn_radiation_detector
;
   CCD area-detector
;
_diffrn_radiation_monochromator 'parallel mounted graphite'
_diffrn_radiation_source 'fine focus sealed Siemens Mo tube '
_diffrn_radiation_type MoK\a
_diffrn_radiation_wavelength 0.71073
_diffrn_reflns_av_R_equivalents 0.1567
_diffrn_reflns_av_sigmaI/netI 0.1561
_diffrn_reflns_limit_h_max 25
_diffrn_reflns_limit_h_min -23
_diffrn_reflns_limit_k_max 14
_diffrn_reflns_limit_k_min -14
_diffrn_reflns_limit_l_max 33
_diffrn_reflns_limit_l_min -33
_diffrn_reflns_number 49876
_diffrn_reflns_reduction_process
;
  Intensity data were corrected for Lorentz and polarization
   effects, decay and absorption and reduced to F~o~^2^
   using SAINT (Bruker, 2000) and SADABS (Sheldrick, 2001)
;
_diffrn_reflns_theta_full 25.00
_diffrn_reflns_theta_max 25.68
_diffrn_reflns_theta_min 2.28
_exptl_absorpt_coefficient_mu 1.035
_exptl_absorpt_correction_T_max 0.9501
_exptl_absorpt_correction_T_min 0.7509
_exptl_absorpt_correction_type multi-scan
_exptl_absorpt_process_details '(SADABS, Sheldrick, Bruker, 2000))'
_exptl_crystal_colour colorless
_exptl_crystal_density_diffrn 1.253
_exptl_crystal_description platelet
_exptl_crystal_F_000 2740
_exptl_crystal_size_max 0.41
_exptl_crystal_size_mid 0.19
_exptl_crystal_size_min 0.05
_refine_diff_density_max 1.343
_refine_diff_density_min -1.327
_refine_diff_density_rms 0.128
_refine_ls_extinction_method none
_refine_ls_goodness_of_fit_ref 0.982
_refine_ls_hydrogen_treatment constr
_refine_ls_matrix_type full
_refine_ls_number_parameters 768
_refine_ls_number_reflns 12888
_refine_ls_number_restraints 0
_refine_ls_restrained_S_all 0.982
_refine_ls_R_factor_all 0.1317
_refine_ls_R_factor_gt 0.0556
_refine_ls_shift/su_max 0.000
_refine_ls_shift/su_mean 0.000
_refine_ls_structure_factor_coef Fsqd
_refine_ls_weighting_details 'calc w=1/[\s^2^(Fo^2^)+(0.0478P)^2^+0.0P] where P=(Fo^2^+2Fc^2^)/3'
_refine_ls_weighting_scheme calc
_refine_ls_wR_factor_gt 0.1100
_refine_ls_wR_factor_ref 0.1346
_reflns_number_gt 7339
_reflns_number_total 12888
_reflns_threshold_expression I>2\s(I)
_cod_data_source_file ja0475297si20040519_103425.cif
_cod_data_source_block global
_cod_original_sg_symbol_H-M 'P 21/c'
_cod_database_code 4112793
_vrn_publ_code_squeezed_elec 0.0
_vrn_publ_code_void_volume 0.0
_vrn_publ_code_frame_time_sec 10.0
_vrn_publ_code_meas_time_hour 8.0

loop_
_symmetry_equiv_pos_as_xyz
x,y,z
-x,1/2+y,1/2-z
-x,-y,-z
x,1/2-y,1/2+z

loop_
_atom_site_aniso_label
_atom_site_aniso_U_11
_atom_site_aniso_U_22
_atom_site_aniso_U_33
_atom_site_aniso_U_23
_atom_site_aniso_U_13
_atom_site_aniso_U_12
Gd1 0.0209(2) 0.0128(2) 0.0223(2) 0.0008(2) 0.0075(1) 0.0006(2)
Si1 0.0456(13) 0.0272(10) 0.0266(10) -0.0018(10) 0.0084(9) 0.0033(11)
O11 0.033(3) 0.015(2) 0.041(3) -0.007(2) 0.014(2) -0.002(2)
O12 0.022(3) 0.021(2) 0.026(3) 0.0026(19) 0.0040(19) -0.005(2)
O13 0.038(3) 0.012(2) 0.027(3) 0.0045(19) 0.003(2) 0.001(2)
N11 0.021(3) 0.012(3) 0.017(3) 0.005(2) 0.005(2) -0.006(2)
N12 0.016(3) 0.015(3) 0.024(3) 0.002(2) 0.008(2) 0.001(2)
C11 0.022(4) 0.017(3) 0.023(4) 0.002(3) 0.007(3) -0.001(3)
C12 0.015(4) 0.022(4) 0.027(4) -0.002(3) 0.011(3) 0.001(3)
C13 0.021(4) 0.012(3) 0.039(4) -0.007(3) 0.010(3) -0.005(3)
C14 0.037(5) 0.007(3) 0.045(4) 0.004(3) 0.014(4) 0.000(3)
C15 0.023(4) 0.023(4) 0.033(4) 0.009(3) 0.008(3) 0.008(3)
C16 0.019(4) 0.018(3) 0.030(4) 0.001(3) 0.010(3) 0.007(3)
C17 0.037(5) 0.014(3) 0.033(4) -0.001(3) 0.001(3) -0.009(3)
C18 0.027(4) 0.033(4) 0.045(5) -0.007(4) -0.002(3) -0.002(3)
C19 0.042(5) 0.039(5) 0.035(4) -0.004(3) 0.009(4) -0.004(4)
C110 0.020(4) 0.025(4) 0.028(4) 0.007(3) -0.001(3) 0.001(3)
C111 0.046(5) 0.037(5) 0.037(4) -0.003(4) 0.005(4) -0.001(4)
C112 0.043(5) 0.050(5) 0.039(5) 0.000(4) -0.003(4) -0.002(4)
C113 0.017(4) 0.010(3) 0.023(3) -0.006(2) 0.003(3) -0.003(3)
C114 0.024(4) 0.016(3) 0.031(4) -0.006(3) 0.013(3) -0.001(3)
C115 0.046(5) 0.012(3) 0.034(4) -0.004(3) 0.022(3) -0.003(3)
C116 0.065(6) 0.013(3) 0.032(4) 0.002(3) 0.027(4) -0.003(4)
C117 0.045(5) 0.021(4) 0.051(5) -0.012(4) 0.025(4) -0.013(4)
C118 0.032(4) 0.028(4) 0.055(5) -0.018(4) 0.016(4) -0.002(4)
C119 0.026(4) 0.018(3) 0.038(4) -0.007(3) 0.014(3) -0.005(3)
C120 0.016(4) 0.010(3) 0.041(4) -0.002(3) 0.009(3) 0.000(3)
C121 0.024(4) 0.021(4) 0.035(4) -0.003(3) 0.006(3) -0.005(3)
C122 0.032(4) 0.016(4) 0.037(4) -0.009(3) 0.010(3) 0.002(3)
C123 0.021(4) 0.023(4) 0.050(5) -0.002(4) 0.008(4) 0.008(3)
C124 0.026(4) 0.029(4) 0.045(5) -0.003(4) -0.006(4) 0.008(3)
C125 0.019(4) 0.017(4) 0.041(4) -0.006(3) 0.003(3) 0.003(3)
C126 0.037(4) 0.012(3) 0.025(4) -0.003(3) 0.009(3) 0.000(3)
C127 0.045(5) 0.025(4) 0.037(4) 0.005(3) -0.009(4) 0.002(4)
C128 0.091(7) 0.028(4) 0.028(4) 0.003(3) 0.021(4) 0.002(4)
C129 0.030(5) 0.036(4) 0.031(4) 0.002(3) -0.005(3) 0.006(4)
C130 0.045(5) 0.041(5) 0.036(4) -0.005(4) -0.003(4) 0.001(4)
C131 0.041(5) 0.047(5) 0.042(5) 0.008(4) -0.004(4) -0.004(4)
C132 0.028(5) 0.032(4) 0.064(5) -0.017(4) 0.024(4) 0.000(3)
C133 0.044(5) 0.033(5) 0.067(6) -0.020(4) 0.029(4) -0.001(4)
C134 0.049(5) 0.026(4) 0.043(5) -0.005(3) 0.013(4) 0.003(4)
C135 0.045(5) 0.009(3) 0.060(5) -0.010(3) 0.017(4) 0.002(3)
C136 0.044(5) 0.048(5) 0.021(4) -0.002(3) 0.006(3) -0.014(4)
C137 0.048(5) 0.029(4) 0.032(4) 0.006(3) 0.002(4) 0.001(4)
C138 0.031(5) 0.028(4) 0.030(4) -0.002(3) 0.001(3) -0.003(3)
C139 0.026(4) 0.029(4) 0.032(4) 0.009(3) 0.008(3) -0.005(3)
C140 0.044(5) 0.012(3) 0.036(4) -0.003(3) 0.008(3) 0.003(3)
C141 0.145(10) 0.014(5) 0.062(6) 0.010(4) 0.025(6) -0.012(5)
C142 0.141(10) 0.030(5) 0.061(6) 0.012(4) 0.042(6) -0.025(6)
C143 0.058(6) 0.036(5) 0.032(4) 0.007(3) 0.010(4) -0.003(4)
C144 0.034(4) 0.028(4) 0.036(4) 0.005(3) 0.008(3) 0.006(4)
C145 0.070(6) 0.076(7) 0.044(5) 0.016(5) -0.014(4) 0.009(5)
C146 0.096(7) 0.032(5) 0.039(5) -0.003(4) 0.025(5) -0.006(5)
C147 0.069(6) 0.054(6) 0.049(5) -0.010(4) 0.031(4) -0.009(5)
C21 0.023(4) 0.017(3) 0.022(3) 0.002(3) 0.011(3) 0.003(3)
C22 0.027(4) 0.030(4) 0.029(4) 0.002(3) 0.005(3) -0.003(3)
C23 0.034(5) 0.036(4) 0.023(4) 0.004(3) 0.001(3) -0.011(4)
C24 0.040(5) 0.033(4) 0.030(4) -0.004(3) -0.002(4) -0.014(4)
C25 0.039(5) 0.022(4) 0.032(4) 0.001(3) 0.008(3) -0.009(3)
C26 0.029(4) 0.021(4) 0.024(4) 0.001(3) 0.004(3) -0.002(3)
C27 0.014(4) 0.014(4) 0.031(4) 0.001(3) 0.010(3) -0.001(3)
C28 0.029(4) 0.018(4) 0.036(4) -0.003(3) 0.002(3) -0.002(3)
C29 0.028(4) 0.021(4) 0.032(4) 0.009(3) -0.001(3) 0.003(3)
C210 0.031(4) 0.029(4) 0.022(4) 0.003(3) 0.002(3) -0.007(3)
C211 0.032(4) 0.023(4) 0.025(4) -0.004(3) 0.007(3) -0.007(3)
C212 0.025(4) 0.009(3) 0.026(4) 0.001(3) 0.009(3) -0.002(3)
C213 0.031(4) 0.017(4) 0.023(4) -0.004(3) 0.000(3) -0.007(3)
C214 0.030(4) 0.023(4) 0.032(4) -0.002(3) -0.004(3) 0.001(3)
C215 0.041(5) 0.029(4) 0.044(5) -0.005(4) -0.009(4) 0.007(4)
C216 0.066(6) 0.014(4) 0.052(5) 0.005(4) -0.024(5) 0.006(4)
C217 0.069(6) 0.018(4) 0.038(5) 0.006(3) -0.002(4) -0.009(4)
C218 0.044(5) 0.025(4) 0.029(4) 0.000(3) 0.000(3) -0.002(3)
C219 0.024(4) 0.016(4) 0.026(3) 0.008(3) 0.003(3) -0.003(3)
C220 0.031(4) 0.023(4) 0.041(4) 0.007(3) 0.011(3) -0.003(3)
C221 0.018(4) 0.029(4) 0.054(5) 0.018(3) 0.008(3) 0.000(3)
C222 0.030(5) 0.035(5) 0.047(5) 0.016(4) 0.014(4) 0.014(4)
C223 0.044(5) 0.031(4) 0.022(4) 0.002(3) 0.013(3) 0.009(4)
C224 0.023(4) 0.026(4) 0.028(4) 0.003(3) 0.003(3) 0.003(3)
B2 0.020(4) 0.025(5) 0.029(4) -0.002(3) 0.005(3) -0.003(3)
O31 0.108(5) 0.052(4) 0.053(4) 0.016(3) 0.034(4) 0.026(4)
C31 0.082(7) 0.059(7) 0.059(6) -0.002(5) 0.012(5) 0.024(5)
C32 0.115(8) 0.041(5) 0.063(6) -0.002(5) 0.022(6) -0.001(6)
C33 0.075(6) 0.038(5) 0.050(5) 0.006(4) 0.022(4) 0.016(5)
C34 0.112(9) 0.046(6) 0.072(7) 0.009(5) 0.050(6) 0.014(5)

loop_
_atom_site_label
_atom_site_type_symbol
_atom_site_thermal_displace_type
_atom_site_fract_x
_atom_site_fract_y
_atom_site_fract_z
_atom_site_occupancy
_atom_site_U_iso_or_equiv
Gd1 Gd Uani 0.26237(1) 0.21059(3) 0.15655(1) 1.000 0.0185(1)
Si1 Si Uani 0.30246(10) 0.28253(18) 0.29876(6) 1.000 0.0330(6)
O11 O Uani 0.1866(2) 0.3606(3) 0.16379(15) 1.000 0.0293(16)
O12 O Uani 0.16897(19) 0.1282(3) 0.11760(14) 1.000 0.0229(16)
O13 O Uani 0.2601(2) 0.0156(3) 0.18351(15) 1.000 0.0256(16)
N11 N Uani 0.3157(2) 0.3311(4) 0.10156(17) 1.000 0.0166(17)
N12 N Uani 0.3547(2) 0.1567(4) 0.11537(17) 1.000 0.0181(17)
C11 C Uani 0.3191(3) 0.4490(5) 0.0876(2) 1.000 0.021(2)
C12 C Uani 0.3602(3) 0.5234(5) 0.1123(2) 1.000 0.021(2)
C13 C Uani 0.3599(3) 0.6386(5) 0.0986(2) 1.000 0.024(2)
C14 C Uani 0.3201(3) 0.6767(5) 0.0619(3) 1.000 0.029(2)
C15 C Uani 0.2795(3) 0.6030(5) 0.0373(2) 1.000 0.026(2)
C16 C Uani 0.2784(3) 0.4869(5) 0.0492(2) 1.000 0.022(2)
C17 C Uani 0.4071(3) 0.4898(5) 0.1528(2) 1.000 0.028(2)
C18 C Uani 0.4755(3) 0.5103(6) 0.1388(3) 1.000 0.035(3)
C19 C Uani 0.3939(3) 0.5502(6) 0.2008(2) 1.000 0.039(3)
C110 C Uani 0.2324(3) 0.4104(5) 0.0213(2) 1.000 0.024(2)
C111 C Uani 0.1654(3) 0.4340(6) 0.0320(3) 1.000 0.040(3)
C112 C Uani 0.2413(4) 0.4189(6) -0.0351(3) 1.000 0.044(3)
C113 C Uani 0.3620(3) 0.2568(5) 0.0931(2) 1.000 0.0166(19)
C114 C Uani 0.4167(3) 0.2842(5) 0.0623(2) 1.000 0.023(2)
C115 C Uani 0.4066(3) 0.3427(5) 0.0184(2) 1.000 0.030(2)
C116 C Uani 0.4572(4) 0.3706(5) -0.0098(3) 1.000 0.036(3)
C117 C Uani 0.5174(4) 0.3407(6) 0.0045(3) 1.000 0.038(3)
C118 C Uani 0.5277(3) 0.2817(6) 0.0480(3) 1.000 0.038(3)
C119 C Uani 0.4774(3) 0.2528(5) 0.0767(3) 1.000 0.027(2)
C120 C Uani 0.3938(3) 0.0608(5) 0.1049(2) 1.000 0.022(2)
C121 C Uani 0.3941(3) 0.0143(5) 0.0576(2) 1.000 0.027(2)
C122 C Uani 0.4339(3) -0.0790(5) 0.0498(3) 1.000 0.028(2)
C123 C Uani 0.4701(3) -0.1245(6) 0.0879(3) 1.000 0.031(3)
C124 C Uani 0.4674(3) -0.0835(6) 0.1341(3) 1.000 0.034(3)
C125 C Uani 0.4282(3) 0.0105(5) 0.1440(2) 1.000 0.026(2)
C126 C Uani 0.3516(3) 0.0549(5) 0.0160(2) 1.000 0.025(2)
C127 C Uani 0.2986(3) -0.0321(5) 0.0047(3) 1.000 0.036(3)
C128 C Uani 0.3877(4) 0.0784(6) -0.0307(2) 1.000 0.049(3)
C129 C Uani 0.4254(3) 0.0530(6) 0.1965(2) 1.000 0.033(3)
C130 C Uani 0.4715(3) 0.1472(6) 0.2071(3) 1.000 0.041(3)
C131 C Uani 0.4330(3) -0.0414(6) 0.2342(3) 1.000 0.044(3)
C132 C Uani 0.1260(3) 0.3332(6) 0.1844(3) 1.000 0.041(3)
C133 C Uani 0.1009(4) 0.4438(6) 0.2042(3) 1.000 0.047(3)
C134 C Uani 0.1579(3) 0.5142(6) 0.2129(3) 1.000 0.039(3)
C135 C Uani 0.1977(3) 0.4824(5) 0.1708(3) 1.000 0.038(3)
C136 C Uani 0.1549(3) 0.1344(7) 0.0659(2) 1.000 0.038(3)
C137 C Uani 0.0838(3) 0.1443(6) 0.0601(2) 1.000 0.036(3)
C138 C Uani 0.0586(3) 0.0990(6) 0.1081(2) 1.000 0.030(3)
C139 C Uani 0.1179(3) 0.0590(6) 0.1365(2) 1.000 0.029(2)
C140 C Uani 0.2667(3) -0.0843(5) 0.1528(3) 1.000 0.031(2)
C141 C Uani 0.2587(5) -0.1824(6) 0.1865(3) 1.000 0.073(4)
C142 C Uani 0.2283(5) -0.1442(7) 0.2276(3) 1.000 0.076(4)
C143 C Uani 0.2435(4) -0.0221(6) 0.2328(3) 1.000 0.042(3)
C144 C Uani 0.3071(3) 0.2768(6) 0.2317(2) 1.000 0.033(2)
C145 C Uani 0.3646(4) 0.1923(7) 0.3298(3) 1.000 0.064(3)
C146 C Uani 0.3147(4) 0.4306(6) 0.3217(3) 1.000 0.055(3)
C147 C Uani 0.2239(4) 0.2342(7) 0.3187(3) 1.000 0.057(3)
H13 H Uiso 0.38775 0.69038 0.11505 1.000 0.0289
H14 H Uiso 0.32030 0.75479 0.05312 1.000 0.0350
H15 H Uiso 0.25197 0.63120 0.01190 1.000 0.0311
H17 H Uiso 0.40218 0.40631 0.15849 1.000 0.0335
H18 H Uiso 0.48178 0.47898 0.10622 1.000 0.0520
H18' H Uiso 0.50422 0.47276 0.16264 1.000 0.0520
H18" H Uiso 0.48410 0.59210 0.13870 1.000 0.0520
H19 H Uiso 0.40245 0.63164 0.19741 1.000 0.0578
H19' H Uiso 0.42103 0.51863 0.22715 1.000 0.0578
H19" H Uiso 0.34968 0.53915 0.20839 1.000 0.0578
H110 H Uiso 0.24180 0.33031 0.03137 1.000 0.0291
H111 H Uiso 0.15880 0.41988 0.06665 1.000 0.0601
H111' H Uiso 0.13781 0.38398 0.01204 1.000 0.0601
H111" H Uiso 0.15543 0.51344 0.02421 1.000 0.0601
H112 H Uiso 0.21495 0.36176 -0.05206 1.000 0.0659
H112' H Uiso 0.28555 0.40539 -0.04196 1.000 0.0659
H112" H Uiso 0.22897 0.49490 -0.04660 1.000 0.0659
H115 H Uiso 0.36508 0.36345 0.00777 1.000 0.0359
H116 H Uiso 0.44990 0.41114 -0.03954 1.000 0.0430
H117 H Uiso 0.55162 0.36011 -0.01509 1.000 0.0461
H118 H Uiso 0.56929 0.26091 0.05826 1.000 0.0456
H119 H Uiso 0.48480 0.21148 0.10613 1.000 0.0325
H122 H Uiso 0.43595 -0.11076 0.01805 1.000 0.0341
H123 H Uiso 0.49754 -0.18610 0.08165 1.000 0.0376
H124 H Uiso 0.49182 -0.11789 0.15985 1.000 0.0405
H126 H Uiso 0.33162 0.12767 0.02625 1.000 0.0294
H127 H Uiso 0.31670 -0.10179 -0.00839 1.000 0.0538
H127' H Uiso 0.26836 0.00009 -0.01954 1.000 0.0538
H127" H Uiso 0.27699 -0.04972 0.03469 1.000 0.0538
H128 H Uiso 0.42209 0.13182 -0.02319 1.000 0.0724
H128' H Uiso 0.35892 0.11129 -0.05573 1.000 0.0724
H128" H Uiso 0.40497 0.00702 -0.04280 1.000 0.0724
H129 H Uiso 0.38247 0.08579 0.20006 1.000 0.0390
H130 H Uiso 0.51413 0.12086 0.20065 1.000 0.0609
H130' H Uiso 0.46961 0.16981 0.24144 1.000 0.0609
H130" H Uiso 0.46099 0.21247 0.18609 1.000 0.0609
H131 H Uiso 0.40617 -0.10585 0.22437 1.000 0.0650
H131' H Uiso 0.42068 -0.01323 0.26612 1.000 0.0650
H131" H Uiso 0.47705 -0.06603 0.23647 1.000 0.0650
H132 H Uiso 0.13156 0.27641 0.21090 1.000 0.0488
H132' H Uiso 0.09660 0.30182 0.15886 1.000 0.0488
H133 H Uiso 0.07138 0.48031 0.18007 1.000 0.0566
H133' H Uiso 0.07901 0.43102 0.23489 1.000 0.0566
H134 H Uiso 0.17933 0.49542 0.24460 1.000 0.0467
H134' H Uiso 0.14747 0.59626 0.21225 1.000 0.0467
H135 H Uiso 0.18476 0.52555 0.14109 1.000 0.0450
H135' H Uiso 0.24274 0.49755 0.17883 1.000 0.0450
H136 H Uiso 0.16978 0.06518 0.04940 1.000 0.0452
H136' H Uiso 0.17543 0.20147 0.05169 1.000 0.0452
H137 H Uiso 0.06767 0.09832 0.03200 1.000 0.0435
H137' H Uiso 0.07114 0.22445 0.05476 1.000 0.0435
H138 H Uiso 0.03706 0.15973 0.12605 1.000 0.0359
H138' H Uiso 0.02900 0.03522 0.10201 1.000 0.0359
H139 H Uiso 0.11410 0.07163 0.17200 1.000 0.0344
H139' H Uiso 0.12551 -0.02280 0.13072 1.000 0.0344
H140 H Uiso 0.30866 -0.08602 0.13843 1.000 0.0365
H140' H Uiso 0.23397 -0.08515 0.12600 1.000 0.0365
H141 H Uiso 0.23340 -0.24259 0.16981 1.000 0.0879
H141' H Uiso 0.30033 -0.21456 0.19631 1.000 0.0879
H142 H Uiso 0.24347 -0.18654 0.25698 1.000 0.0915
H142' H Uiso 0.18231 -0.15519 0.22322 1.000 0.0915
H143 H Uiso 0.20667 0.02077 0.24401 1.000 0.0501
H143' H Uiso 0.27922 -0.01064 0.25651 1.000 0.0501
H144 H Uiso 0.35072 0.24876 0.22908 1.000 0.0389
H144' H Uiso 0.31001 0.35903 0.22438 1.000 0.0389
H145 H Uiso 0.35824 0.11268 0.32024 1.000 0.0956
H145' H Uiso 0.36192 0.19939 0.36529 1.000 0.0956
H145" H Uiso 0.40621 0.21748 0.32006 1.000 0.0956
H146 H Uiso 0.35645 0.45728 0.31304 1.000 0.0827
H146' H Uiso 0.31164 0.43168 0.35729 1.000 0.0827
H146" H Uiso 0.28242 0.48050 0.30677 1.000 0.0827
H147 H Uiso 0.19066 0.27557 0.30026 1.000 0.0853
H147' H Uiso 0.22043 0.24918 0.35366 1.000 0.0853
H147" H Uiso 0.21922 0.15251 0.31252 1.000 0.0853
C21 C Uani 0.0745(3) 0.3257(5) 0.3811(2) 1.000 0.0204(19)
C22 C Uani 0.1166(3) 0.3134(5) 0.4219(2) 1.000 0.029(2)
C23 C Uani 0.1635(3) 0.3923(6) 0.4336(2) 1.000 0.031(3)
C24 C Uani 0.1702(3) 0.4875(6) 0.4044(2) 1.000 0.034(3)
C25 C Uani 0.1305(3) 0.5022(6) 0.3638(2) 1.000 0.031(3)
C26 C Uani 0.0844(3) 0.4218(5) 0.3529(2) 1.000 0.025(2)
C27 C Uani -0.0063(3) 0.2360(5) 0.3140(2) 1.000 0.019(2)
C28 C Uani -0.0418(3) 0.3268(5) 0.2937(2) 1.000 0.028(2)
C29 C Uani -0.0594(3) 0.3358(5) 0.2439(2) 1.000 0.027(2)
C210 C Uani -0.0427(3) 0.2505(5) 0.2122(2) 1.000 0.027(2)
C211 C Uani -0.0088(3) 0.1588(5) 0.2308(2) 1.000 0.027(2)
C212 C Uani 0.0082(3) 0.1523(5) 0.2796(2) 1.000 0.020(2)
C213 C Uani 0.0386(3) 0.1066(5) 0.3894(2) 1.000 0.024(2)
C214 C Uani 0.0940(3) 0.0580(5) 0.3717(2) 1.000 0.029(2)
C215 C Uani 0.1145(4) -0.0512(6) 0.3842(3) 1.000 0.038(3)
C216 C Uani 0.0810(4) -0.1142(6) 0.4170(3) 1.000 0.045(3)
C217 C Uani 0.0288(4) -0.0702(6) 0.4356(3) 1.000 0.042(3)
C218 C Uani 0.0069(3) 0.0384(5) 0.4222(2) 1.000 0.033(3)
C219 C Uani -0.0421(3) 0.2730(5) 0.4061(2) 1.000 0.022(2)
C220 C Uani -0.1040(3) 0.2386(5) 0.3949(3) 1.000 0.031(2)
C221 C Uani -0.1532(3) 0.2588(5) 0.4259(3) 1.000 0.034(3)
C222 C Uani -0.1428(3) 0.3144(6) 0.4698(3) 1.000 0.037(3)
C223 C Uani -0.0827(3) 0.3508(6) 0.4816(2) 1.000 0.032(3)
C224 C Uani -0.0332(3) 0.3309(5) 0.4509(2) 1.000 0.026(2)
B2 B Uani 0.0163(3) 0.2344(6) 0.3716(3) 1.000 0.025(3)
H22 H Uiso 0.11275 0.24856 0.44221 1.000 0.0340
H23 H Uiso 0.19077 0.38105 0.46151 1.000 0.0371
H24 H Uiso 0.20197 0.54202 0.41227 1.000 0.0413
H25 H Uiso 0.13470 0.56708 0.34356 1.000 0.0371
H26 H Uiso 0.05804 0.43299 0.32444 1.000 0.0292
H28 H Uiso -0.05466 0.38530 0.31503 1.000 0.0330
H29 H Uiso -0.08248 0.39995 0.23204 1.000 0.0324
H210 H Uiso -0.05428 0.25472 0.17842 1.000 0.0331
H211 H Uiso 0.00283 0.09939 0.20944 1.000 0.0320
H212 H Uiso 0.03108 0.08739 0.29081 1.000 0.0240
H214 H Uiso 0.11840 0.10160 0.35018 1.000 0.0342
H215 H Uiso 0.15107 -0.08193 0.37036 1.000 0.0464
H216 H Uiso 0.09491 -0.18814 0.42633 1.000 0.0533
H217 H Uiso 0.00616 -0.11356 0.45835 1.000 0.0501
H218 H Uiso -0.03044 0.06640 0.43583 1.000 0.0393
H220 H Uiso -0.11286 0.19991 0.36491 1.000 0.0378
H221 H Uiso -0.19450 0.23397 0.41669 1.000 0.0402
H222 H Uiso -0.17612 0.32713 0.49122 1.000 0.0441
H223 H Uiso -0.07465 0.39035 0.51147 1.000 0.0383
H224 H Uiso 0.00776 0.35715 0.46043 1.000 0.0310
O31 O Uani 0.3280(3) 0.8732(5) 0.3264(2) 1.000 0.070(3)
C31 C Uani 0.3528(5) 0.7608(7) 0.3333(3) 1.000 0.066(4)
C32 C Uani 0.3131(5) 0.7102(7) 0.3706(3) 1.000 0.073(4)
C33 C Uani 0.2935(4) 0.8056(6) 0.4018(3) 1.000 0.054(3)
C34 C Uani 0.3124(5) 0.9098(7) 0.3739(3) 1.000 0.075(4)
H31 H Uiso 0.39746 0.76336 0.34494 1.000 0.0798
H31' H Uiso 0.34951 0.71683 0.30247 1.000 0.0798
H32 H Uiso 0.33725 0.65329 0.39030 1.000 0.0867
H32' H Uiso 0.27587 0.67246 0.35498 1.000 0.0867
H33 H Uiso 0.31549 0.80261 0.43433 1.000 0.0643
H33' H Uiso 0.24751 0.80419 0.40609 1.000 0.0643
H34 H Uiso 0.27720 0.96492 0.37176 1.000 0.0902
H34' H Uiso 0.34908 0.94698 0.39062 1.000 0.0902

loop_
_atom_type_symbol
_atom_type_description
_atom_type_scat_dispersion_real
_atom_type_scat_dispersion_imag
_atom_type_scat_source
Si Si 0.0817 0.0704 'International Tables Vol C Tables 4.2.6.8 and 6.1.1.4'
O O 0.0106 0.0060 'International Tables Vol C Tables 4.2.6.8 and 6.1.1.4'
N N 0.0061 0.0033 'International Tables Vol C Tables 4.2.6.8 and 6.1.1.4'
Gd Gd -0.1653 3.9035 'International Tables Vol C Tables 4.2.6.8 and 6.1.1.4'
B B 0.0013 0.0007 'International Tables Vol C Tables 4.2.6.8 and 6.1.1.4'
H H 0.0000 0.0000 'International Tables Vol C Tables 4.2.6.8 and 6.1.1.4'
C C 0.0033 0.0016 'International Tables Vol C Tables 4.2.6.8 and 6.1.1.4'

loop_
_geom_angle_atom_site_label_1
_geom_angle_atom_site_label_2
_geom_angle_atom_site_label_3
_geom_angle
_geom_angle_publ_flag
O11 Gd1 O12 77.84(13) yes
O11 Gd1 O13 130.66(14) yes
O11 Gd1 N11 87.32(14) yes
O11 Gd1 N12 143.16(15) yes
O11 Gd1 C113 115.36(15) yes
O11 Gd1 C144 86.20(19) yes
O12 Gd1 O13 74.19(13) yes
O12 Gd1 N11 111.24(14) yes
O12 Gd1 N12 111.18(14) yes
O12 Gd1 C113 115.18(15) yes
O12 Gd1 C144 144.12(18) yes
O13 Gd1 N11 140.71(15) yes
O13 Gd1 N12 85.36(15) yes
O13 Gd1 C113 113.16(16) yes
O13 Gd1 C144 93.39(19) yes
N11 Gd1 N12 55.91(16) yes
N11 Gd1 C113 28.04(16) yes
N11 Gd1 C144 99.72(19) yes
N12 Gd1 C113 27.90(16) yes
N12 Gd1 C144 100.89(19) yes
C113 Gd1 C144 100.68(19) yes
C144 Si1 C145 111.5(3) yes
C144 Si1 C146 110.9(3) yes
C144 Si1 C147 111.4(3) yes
C145 Si1 C146 106.9(4) yes
C145 Si1 C147 108.6(4) yes
C146 Si1 C147 107.5(4) yes
Gd1 O11 C132 118.3(3) yes
Gd1 O11 C135 128.7(3) yes
C132 O11 C135 107.8(5) yes
Gd1 O12 C136 123.3(4) yes
Gd1 O12 C139 132.3(3) yes
C136 O12 C139 104.4(4) yes
Gd1 O13 C140 126.0(4) yes
Gd1 O13 C143 125.0(3) yes
C140 O13 C143 108.5(5) yes
C31 O31 C34 104.9(6) yes
Gd1 N11 C11 140.3(4) yes
C11 N11 C113 122.4(5) yes
Gd1 N11 C113 95.3(3) yes
Gd1 N12 C113 95.4(4) yes
C113 N12 C120 121.4(5) yes
Gd1 N12 C120 142.7(4) yes
N11 C11 C12 120.9(5) yes
N11 C11 C16 117.9(5) yes
C12 C11 C16 121.3(5) no
C11 C12 C13 118.7(5) no
C11 C12 C17 125.0(5) no
C13 C12 C17 116.3(5) no
C12 C13 C14 120.6(6) no
C13 C14 C15 120.7(6) no
C14 C15 C16 120.9(6) no
C11 C16 C15 117.8(5) no
C15 C16 C110 118.5(5) no
C11 C16 C110 123.7(5) no
C12 C17 C18 112.2(5) no
C18 C17 C19 110.5(5) no
C12 C17 C19 111.7(5) no
C16 C110 C111 113.1(5) no
C16 C110 C112 111.0(5) no
C111 C110 C112 109.6(6) no
Gd1 C113 N11 56.7(3) yes
Gd1 C113 N12 56.7(3) yes
N11 C113 N12 113.2(5) yes
N11 C113 C114 123.2(5) yes
N12 C113 C114 123.6(5) yes
C12 C13 H13 119.68 no
C14 C13 H13 119.68 no
Gd1 C113 C114 176.5(4) yes
C113 C114 C115 119.7(6) no
C13 C14 H14 119.72 no
C15 C14 H14 119.56 no
C115 C114 C119 119.1(6) no
C113 C114 C119 121.2(5) no
C114 C115 C116 120.0(6) no
C16 C15 H15 119.58 no
C14 C15 H15 119.52 no
C115 C116 C117 121.1(7) no
C116 C117 C118 119.1(7) no
C12 C17 H17 107.48 no
C18 C17 H17 107.37 no
C19 C17 H17 107.34 no
H18' C18 H18" 109.44 no
C17 C18 H18 109.47 no
C17 C18 H18' 109.46 no
C17 C18 H18" 109.47 no
C117 C118 C119 120.5(7) no
H18 C18 H18" 109.55 no
H18 C18 H18' 109.44 no
C114 C119 C118 120.1(7) no
C17 C19 H19 109.35 no
C17 C19 H19" 109.36 no
H19 C19 H19' 109.55 no
C17 C19 H19' 109.52 no
H19' C19 H19" 109.60 no
H19 C19 H19" 109.45 no
N12 C120 C125 117.8(5) yes
C121 C120 C125 121.2(5) no
N12 C120 C121 120.9(5) yes
C120 C121 C126 123.3(5) no
C120 C121 C122 117.9(6) no
C122 C121 C126 118.7(5) no
C121 C122 C123 120.6(7) no
C122 C123 C124 121.6(6) no
C123 C124 C125 120.2(7) no
C120 C125 C129 122.8(5) no
C120 C125 C124 118.4(6) no
C124 C125 C129 118.8(6) no
C127 C126 C128 109.6(5) no
C121 C126 C127 110.7(5) no
C121 C126 C128 112.4(5) no
C125 C129 C131 113.2(6) no
C130 C129 C131 110.9(5) no
C125 C129 C130 112.0(5) no
O11 C132 C133 106.1(5) yes
C132 C133 C134 103.9(6) no
C133 C134 C135 102.7(6) no
O11 C135 C134 104.6(5) yes
O12 C136 C137 105.9(5) yes
C136 C137 C138 105.3(5) no
C137 C138 C139 103.5(5) no
O12 C139 C138 104.9(5) yes
O13 C140 C141 104.5(6) yes
C140 C141 C142 108.6(6) no
C141 C142 C143 106.5(7) no
O13 C143 C142 105.3(6) yes
Gd1 C144 Si1 147.5(4) yes
C16 C110 H110 107.65 no
C112 C110 H110 107.54 no
C111 C110 H110 107.64 no
C110 C111 H111" 109.55 no
C110 C111 H111 109.52 no
H111' C111 H111" 109.35 no
H111' C111 H111 109.40 no
H111" C111 H111 109.55 no
C110 C111 H111' 109.46 no
C110 C112 H112' 109.50 no
C110 C112 H112 109.50 no
H112' C112 H112" 109.44 no
H112' C112 H112 109.45 no
H112" C112 H112 109.45 no
C110 C112 H112" 109.49 no
C114 C115 H115 119.98 no
C116 C115 H115 120.00 no
C117 C116 H116 119.47 no
C115 C116 H116 119.43 no
C118 C117 H117 120.48 no
C116 C117 H117 120.38 no
C117 C118 H118 119.71 no
C119 C118 H118 119.80 no
C114 C119 H119 119.95 no
C118 C119 H119 119.93 no
C22 C21 B2 120.4(5) yes
C26 C21 B2 124.8(5) yes
C22 C21 C26 114.7(5) no
C123 C122 H122 119.70 no
C21 C22 C23 122.7(5) no
C121 C122 H122 119.75 no
C122 C123 H123 119.18 no
C22 C23 C24 119.7(5) no
C124 C123 H123 119.23 no
C125 C124 H124 119.91 no
C23 C24 C25 119.5(6) no
C123 C124 H124 119.90 no
C24 C25 C26 119.5(6) no
C121 C126 H126 107.95 no
C128 C126 H126 108.08 no
C127 C126 H126 107.96 no
C21 C26 C25 123.9(5) no
C28 C27 C212 113.3(5) no
C28 C27 B2 121.5(5) yes
C212 C27 B2 125.2(5) yes
H127' C127 H127 109.37 no
H127" C127 H127 109.53 no
C126 C127 H127 109.48 no
C126 C127 H127' 109.44 no
C126 C127 H127" 109.61 no
H127' C127 H127" 109.39 no
C126 C128 H128' 109.45 no
C27 C28 C29 123.9(5) no
C126 C128 H128 109.46 no
H128' C128 H128" 109.51 no
C126 C128 H128" 109.43 no
H128" C128 H128 109.51 no
H128' C128 H128 109.48 no
C131 C129 H129 106.74 no
C130 C129 H129 106.76 no
C125 C129 H129 106.80 no
C28 C29 C210 119.4(5) no
H130" C130 H130 109.41 no
C129 C130 H130' 109.54 no
H130' C130 H130" 109.49 no
C129 C130 H130" 109.48 no
C129 C130 H130 109.47 no
H130' C130 H130 109.43 no
C129 C131 H131" 109.52 no
C129 C131 H131 109.50 no
C129 C131 H131' 109.49 no
H131' C131 H131 109.44 no
H131" C131 H131 109.45 no
H131' C131 H131" 109.42 no
H132' C132 H132 108.63 no
C133 C132 H132' 110.57 no
O11 C132 H132' 110.50 no
O11 C132 H132 110.51 no
C133 C132 H132 110.52 no
C132 C133 H133 110.88 no
C132 C133 H133' 111.01 no
H133' C133 H133 109.00 no
C134 C133 H133' 111.05 no
C134 C133 H133 110.96 no
C133 C134 H134' 111.18 no
C135 C134 H134 111.32 no
C133 C134 H134 111.21 no
C135 C134 H134' 111.16 no
H134' C134 H134 109.17 no
C134 C135 H135 110.88 no
O11 C135 H135' 110.78 no
O11 C135 H135 110.90 no
C134 C135 H135' 110.74 no
H135' C135 H135 108.96 no
C137 C136 H136 110.54 no
O12 C136 H136 110.52 no
C137 C136 H136' 110.56 no
O12 C136 H136' 110.52 no
H136' C136 H136 108.81 no
C136 C137 H137 110.58 no
H137' C137 H137 108.77 no
C136 C137 H137' 110.63 no
C138 C137 H137 110.72 no
C138 C137 H137' 110.79 no
C139 C138 H138 110.99 no
H138' C138 H138 109.09 no
C139 C138 H138' 111.01 no
C137 C138 H138' 111.15 no
C137 C138 H138 111.06 no
O12 C139 H139 110.73 no
C138 C139 H139 110.79 no
H139' C139 H139 108.87 no
C138 C139 H139' 110.78 no
O12 C139 H139' 110.77 no
C141 C140 H140' 110.87 no
O13 C140 H140' 110.79 no
O13 C140 H140 110.84 no
C141 C140 H140 110.94 no
H140' C140 H140 108.83 no
C140 C141 H141 109.95 no
H141' C141 H141 108.38 no
C140 C141 H141' 109.91 no
C142 C141 H141' 110.04 no
C142 C141 H141 110.00 no
C141 C142 H142 110.34 no
C143 C142 H142' 110.49 no
C143 C142 H142 110.37 no
C141 C142 H142' 110.38 no
H142' C142 H142 108.74 no
O13 C143 H143 110.58 no
C142 C143 H143' 110.80 no
O13 C143 H143' 110.71 no
H143' C143 H143 108.86 no
C142 C143 H143 110.61 no
Gd1 C144 H144' 99.89 no
H144' C144 H144 104.15 no
Si1 C144 H144 99.93 no
Gd1 C144 H144 99.93 no
Si1 C144 H144' 99.91 no
Si1 C145 H145" 109.48 no
Si1 C145 H145' 109.51 no
H145' C145 H145 109.48 no
H145" C145 H145 109.41 no
H145' C145 H145" 109.49 no
Si1 C145 H145 109.46 no
Si1 C146 H146 109.44 no
Si1 C146 H146' 109.46 no
Si1 C146 H146" 109.44 no
H146' C146 H146" 109.50 no
H146" C146 H146 109.48 no
H146' C146 H146 109.51 no
H147' C147 H147 109.44 no
H147" C147 H147 109.36 no
Si1 C147 H147" 109.50 no
Si1 C147 H147 109.45 no
Si1 C147 H147' 109.56 no
H147' C147 H147" 109.52 no
C21 C22 H22 118.65 no
C23 C22 H22 118.64 no
C24 C23 H23 120.19 no
C22 C23 H23 120.09 no
C23 C24 H24 120.20 no
C25 C24 H24 120.31 no
C26 C25 H25 120.34 no
C24 C25 H25 120.15 no
C25 C26 H26 118.07 no
C21 C26 H26 118.08 no
C29 C28 H28 118.08 no
C27 C28 H28 118.00 no
C28 C29 H29 120.38 no
C210 C29 H29 120.26 no
C29 C210 C211 118.6(5) no
C210 C211 C212 121.0(5) no
C27 C212 C211 123.9(6) no
C218 C213 B2 125.1(5) yes
C214 C213 C218 114.8(5) no
C214 C213 B2 120.2(5) yes
C213 C214 C215 123.0(6) no
C214 C215 C216 119.2(7) no
C215 C216 C217 119.6(7) no
C216 C217 C218 121.5(7) no
C213 C218 C217 121.8(6) no
C220 C219 B2 121.1(5) yes
C220 C219 C224 115.0(6) no
C224 C219 B2 123.5(6) yes
C219 C220 C221 122.7(7) no
C220 C221 C222 120.9(6) no
C221 C222 C223 117.9(6) no
C222 C223 C224 121.6(6) no
C219 C224 C223 121.9(6) no
O31 C31 C32 104.2(7) yes
C31 C32 C33 106.0(7) no
C32 C33 C34 103.7(7) no
O31 C34 C33 107.1(6) yes
C211 C210 H210 120.71 no
C29 C210 H210 120.73 no
C210 C211 H211 119.44 no
C212 C211 H211 119.57 no
C211 C212 H212 118.09 no
C27 C212 H212 118.03 no
C213 C214 H214 118.54 no
C215 C214 H214 118.42 no
C216 C215 H215 120.41 no
C214 C215 H215 120.34 no
C217 C216 H216 120.24 no
C215 C216 H216 120.12 no
C216 C217 H217 119.32 no
C218 C217 H217 119.21 no
C213 C218 H218 119.08 no
C217 C218 H218 119.12 no
C219 C220 H220 118.65 no
C221 C220 H220 118.69 no
C222 C221 H221 119.43 no
C220 C221 H221 119.63 no
C221 C222 H222 121.06 no
C223 C222 H222 121.04 no
C224 C223 H223 119.17 no
C222 C223 H223 119.23 no
C219 C224 H224 119.03 no
C223 C224 H224 119.07 no
O31 C31 H31 110.95 no
C32 C31 H31 110.94 no
C32 C31 H31' 110.89 no
H31 C31 H31' 108.92 no
O31 C31 H31' 110.89 no
C31 C32 H32' 110.58 no
C33 C32 H32 110.48 no
C31 C32 H32 110.55 no
H32 C32 H32' 108.69 no
C33 C32 H32' 110.52 no
C34 C33 H33' 111.02 no
H33 C33 H33' 109.00 no
C34 C33 H33 111.04 no
C32 C33 H33 111.02 no
C32 C33 H33' 111.00 no
O31 C34 H34' 110.38 no
C33 C34 H34 110.24 no
O31 C34 H34 110.35 no
H34 C34 H34' 108.52 no
C33 C34 H34' 110.24 no
C21 B2 C213 110.0(5) yes
C21 B2 C219 107.9(5) yes
C27 B2 C219 110.5(5) yes
C213 B2 C219 107.2(5) yes
C27 B2 C213 111.6(5) yes
C21 B2 C27 109.6(5) yes

loop_
_geom_bond_atom_site_label_1
_geom_bond_atom_site_label_2
_geom_bond_distance
_geom_bond_publ_flag
Gd1 O11 2.403(4) yes
Gd1 O12 2.419(4) yes
Gd1 O13 2.411(4) yes
Gd1 N11 2.388(5) yes
Gd1 N12 2.389(4) yes
Gd1 C113 2.847(6) yes
Gd1 C144 2.364(6) yes
Si1 C144 1.845(6) yes
Si1 C145 1.872(9) yes
Si1 C146 1.867(8) yes
Si1 C147 1.867(9) yes
O11 C132 1.464(8) yes
O11 C135 1.464(7) yes
O12 C136 1.437(7) yes
O12 C139 1.468(8) yes
O13 C140 1.455(8) yes
O13 C143 1.477(9) yes
O31 C31 1.433(10) yes
O31 C34 1.422(10) yes
N11 C11 1.441(8) yes
N11 C113 1.344(8) yes
N12 C120 1.437(8) yes
N12 C113 1.338(7) yes
C11 C12 1.393(8) no
C11 C16 1.407(8) no
C12 C17 1.514(8) no
C12 C13 1.406(8) no
C13 C14 1.363(9) no
C14 C15 1.380(9) no
C15 C16 1.405(8) no
C16 C110 1.513(8) no
C17 C19 1.530(8) no
C17 C18 1.538(9) no
C110 C111 1.492(9) no
C110 C112 1.567(10) no
C113 C114 1.499(9) no
C13 H13 0.9504 no
C14 H14 0.9497 no
C114 C115 1.395(8) no
C114 C119 1.385(9) no
C115 C116 1.389(10) no
C15 H15 0.9507 no
C116 C117 1.370(12) no
C117 C118 1.389(11) no
C17 H17 1.0006 no
C18 H18' 0.9809 no
C18 H18 0.9795 no
C18 H18" 0.9796 no
C118 C119 1.395(10) no
C19 H19" 0.9800 no
C19 H19 0.9803 no
C19 H19' 0.9788 no
C120 C121 1.407(8) no
C120 C125 1.403(8) no
C121 C122 1.408(9) no
C121 C126 1.503(8) no
C122 C123 1.380(11) no
C123 C124 1.358(11) no
C124 C125 1.418(9) no
C125 C129 1.526(8) no
C126 C127 1.545(9) no
C126 C128 1.543(9) no
C129 C131 1.521(10) no
C129 C130 1.500(10) no
C132 C133 1.515(10) no
C133 C134 1.480(10) no
C134 C135 1.505(11) no
C136 C137 1.519(9) no
C137 C138 1.535(8) no
C138 C139 1.529(9) no
C140 C141 1.492(10) no
C141 C142 1.395(12) no
C142 C143 1.478(11) no
C110 H110 0.9997 no
C111 H111" 0.9799 no
C111 H111' 0.9816 no
C111 H111 0.9791 no
C112 H112 0.9801 no
C112 H112" 0.9801 no
C112 H112' 0.9800 no
C115 H115 0.9504 no
C116 H116 0.9512 no
C117 H117 0.9493 no
C118 H118 0.9492 no
C119 H119 0.9489 no
C21 B2 1.652(9) yes
C21 C26 1.390(8) no
C21 C22 1.411(8) no
C22 C23 1.390(9) no
C122 H122 0.9491 no
C23 C24 1.387(9) no
C123 H123 0.9503 no
C24 C25 1.380(8) no
C124 H124 0.9493 no
C25 C26 1.386(9) no
C126 H126 1.0010 no
C27 C28 1.409(8) no
C127 H127' 0.9814 no
C127 H127" 0.9795 no
C127 H127 0.9798 no
C27 B2 1.631(10) yes
C27 C212 1.406(8) no
C128 H128 0.9798 no
C128 H128" 0.9797 no
C128 H128' 0.9800 no
C28 C29 1.404(8) no
C129 H129 0.9995 no
C29 C210 1.383(8) no
C130 H130" 0.9799 no
C130 H130 0.9809 no
C130 H130' 0.9798 no
C131 H131 0.9801 no
C131 H131' 0.9804 no
C131 H131" 0.9802 no
C132 H132' 0.9905 no
C132 H132 0.9900 no
C133 H133 0.9909 no
C133 H133' 0.9887 no
C134 H134' 0.9905 no
C134 H134 0.9891 no
C135 H135 0.9886 no
C135 H135' 0.9903 no
C136 H136 0.9895 no
C136 H136' 0.9891 no
C137 H137' 0.9898 no
C137 H137 0.9906 no
C138 H138 0.9900 no
C138 H138' 0.9892 no
C139 H139' 0.9896 no
C139 H139 0.9901 no
C140 H140 0.9900 no
C140 H140' 0.9910 no
C141 H141 0.9899 no
C141 H141' 0.9899 no
C142 H142' 0.9891 no
C142 H142 0.9893 no
C143 H143' 0.9885 no
C143 H143 0.9907 no
C144 H144 0.9899 no
C144 H144' 0.9904 no
C145 H145' 0.9795 no
C145 H145" 0.9803 no
C145 H145 0.9805 no
C146 H146' 0.9796 no
C146 H146 0.9799 no
C146 H146" 0.9800 no
C147 H147 0.9812 no
C147 H147" 0.9802 no
C147 H147' 0.9793 no
C22 H22 0.9496 no
C23 H23 0.9499 no
C24 H24 0.9500 no
C25 H25 0.9497 no
C26 H26 0.9507 no
C28 H28 0.9501 no
C29 H29 0.9503 no
C210 C211 1.383(8) no
C211 C212 1.373(8) no
C213 C218 1.398(8) no
C213 B2 1.645(9) yes
C213 C214 1.413(9) no
C214 C215 1.395(9) no
C215 C216 1.384(11) no
C216 C217 1.344(12) no
C217 C218 1.404(9) no
C219 C224 1.409(8) no
C219 B2 1.654(9) yes
C219 C220 1.399(9) no
C220 C221 1.394(10) no
C221 C222 1.379(11) no
C222 C223 1.374(9) no
C223 C224 1.393(9) no
C31 C32 1.477(13) no
C32 C33 1.481(11) no
C33 C34 1.508(11) no
C210 H210 0.9490 no
C211 H211 0.9506 no
C212 H212 0.9498 no
C214 H214 0.9510 no
C215 H215 0.9503 no
C216 H216 0.9504 no
C217 H217 0.9511 no
C218 H218 0.9500 no
C220 H220 0.9512 no
C221 H221 0.9500 no
C222 H222 0.9499 no
C223 H223 0.9506 no
C224 H224 0.9507 no
C31 H31 0.9900 no
C31 H31' 0.9903 no
C32 H32 0.9903 no
C32 H32' 0.9898 no
C33 H33 0.9900 no
C33 H33' 0.9899 no
C34 H34 0.9903 no
C34 H34' 0.9903 no

loop_
_geom_contact_atom_site_label_1
_geom_contact_atom_site_label_2
_geom_contact_distance
_geom_contact_site_symmetry_2
_geom_contact_publ_flag
Gd1 C110 4.412(6) . no
Gd1 C129 4.043(6) . no
Gd1 H17 3.7593 . no
Gd1 H110 3.7159 . no
Gd1 H129 3.1390 . no
O11 O12 3.030(5) . no
O11 C144 3.258(7) . no
O12 C132 3.183(8) . no
O12 O11 3.030(5) . no
O12 O13 2.913(6) . no
O12 C140 3.367(7) . no
O13 O12 2.913(6) . no
O13 N12 3.254(6) . no
O13 C139 3.279(8) . no
O31 C142 3.376(11) 1_565 no
O31 C143 3.308(10) 1_565 no
O11 H111 2.7905 . no
O12 H140' 2.8702 . no
O12 H132' 2.8211 . no
O13 H129 2.7504 . no
O31 H143' 2.5391 1_565 no
O31 H142 2.6578 1_565 no
O31 H145 2.8962 1_565 no
N11 N12 2.240(7) . no
N11 C114 2.502(8) . no
N12 O13 3.254(6) . no
N12 C114 2.501(7) . no
N12 N11 2.240(7) . no
N11 H115 2.8397 . no
N11 H110 2.4334 . no
N11 H17 2.5228 . no
N12 H129 2.5128 . no
N12 H119 2.8621 . no
N12 H126 2.4936 . no
C11 C115 2.984(8) . no
C11 C135 3.534(9) . no
C12 C115 3.509(8) . no
C12 C114 3.372(8) . no
C15 C221 3.436(9) 2_555 no
C16 C115 3.348(9) . no
C17 C114 3.475(8) . no
C17 C113 3.314(8) . no
C18 C119 3.475(10) . no
C18 C114 3.580(9) . no
C22 C224 3.321(9) . no
C22 C214 3.331(8) . no
C26 C28 3.276(9) . no
C28 C26 3.276(9) . no
C28 C220 3.287(10) . no
C32 C146 3.552(11) . no
C34 C112 3.587(12) 4_565 no
C110 Gd1 4.412(6) . no
C11 H115 2.6310 . no
C11 H135' 3.0878 . no
C112 C34 3.587(12) 4_564 no
C13 H117 3.0200 3_665 no
C13 H18" 2.8719 . no
C113 C17 3.314(8) . no
C13 H19 2.8198 . no
C113 C11 2.441(8) . no
C113 C120 2.421(8) . no
C113 C126 3.180(8) . no
C14 H221 2.8389 2_555 no
C114 C121 3.213(8) . no
C114 C128 3.550(9) . no
C114 C12 3.372(8) . no
C14 H117 3.0914 3_665 no
C114 C126 3.265(8) . no
C114 C18 3.580(9) . no
C114 C17 3.475(8) . no
C15 H221 2.7228 2_555 no
C115 C126 3.582(8) . no
C115 C128 3.405(9) . no
C115 C12 3.509(8) . no
C15 H111" 2.8503 . no
C15 H112" 2.8022 . no
C115 C16 3.348(9) . no
C115 C11 2.984(8) . no
C16 H115 2.6390 . no
C116 C117 3.441(9) 3_665 no
C116 C116 3.577(9) 3_665 no
C117 C122 3.590(10) 3_655 no
C117 C116 3.441(9) 3_665 no
C18 H13 2.8802 . no
C19 H13 2.8684 . no
C119 C125 3.574(9) . no
C119 C120 2.995(9) . no
C119 C121 3.348(9) . no
C19 H144' 2.9582 . no
C119 C18 3.475(10) . no
C120 C140 3.497(9) . no
C120 C119 2.995(9) . no
C121 C119 3.348(9) . no
C21 H224 2.6686 . no
C21 H214 2.9331 . no
C121 C114 3.213(8) . no
C22 H224 2.6332 . no
C122 C117 3.590(10) 3_655 no
C22 H112 3.0015 4_555 no
C22 H147' 3.0452 . no
C23 H147' 3.0510 . no
C123 C128 3.504(10) 3_655 no
C23 H127' 2.8269 4_555 no
C24 H127' 2.8926 4_555 no
C125 C119 3.574(9) . no
C126 C115 3.582(8) . no
C126 C113 3.180(8) . no
C126 C114 3.265(8) . no
C26 H138' 3.0598 2_555 no
C27 H26 2.7006 . no
C27 H220 2.7415 . no
C28 H220 2.9248 . no
C128 C123 3.504(10) 3_655 no
C128 C115 3.405(9) . no
C128 C114 3.550(9) . no
C28 H26 2.5755 . no
C28 H142' 3.0128 2_555 no
C129 Gd1 4.043(6) . no
C29 H142' 2.8009 2_555 no
C132 C139 3.484(10) . no
C133 C212 3.418(10) 2_555 no
C33 H112" 3.0896 4_565 no
C34 H112" 3.0754 4_565 no
C34 H145 2.9871 1_565 no
C135 C11 3.534(9) . no
C138 C224 3.575(9) 2_545 no
C139 C140 3.597(9) . no
C139 C132 3.484(10) . no
C140 C139 3.597(9) . no
C140 C120 3.497(9) . no
C142 O31 3.376(11) 1_545 no
C143 O31 3.308(10) 1_545 no
C144 O11 3.258(7) . no
C146 C32 3.552(11) . no
C110 H115 2.9136 . no
C110 H136' 2.8781 . no
C111 H15 3.0260 . no
C111 H136' 2.7947 . no
C212 C214 3.248(8) . no
C112 H115 2.9127 . no
C112 H15 2.8147 . no
C212 C133 3.418(10) 2_545 no
C112 H34 3.0192 4_564 no
C113 H17 2.6282 . no
C113 H126 2.4458 . no
C114 H128 2.9548 . no
C114 H126 2.7378 . no
C114 H18 2.9118 . no
C214 C212 3.248(8) . no
C114 H17 3.0274 . no
C214 C22 3.331(8) . no
C115 H112' 3.0919 . no
C115 H126 3.0027 . no
C115 H128 2.7552 . no
C116 H128 2.9259 . no
C117 H122 2.9551 3_655 no
C117 H123 2.9859 3_655 no
C218 C220 3.395(9) . no
C118 H122 2.8332 3_655 no
C118 H18 3.0014 . no
C119 H18 2.7815 . no
C119 H130" 3.0671 . no
C220 C218 3.395(9) . no
C120 H119 2.6237 . no
C220 C28 3.287(10) . no
C120 H140 2.6907 . no
C221 C15 3.436(9) 2_545 no
C122 H127 2.9160 . no
C122 H128" 2.7764 . no
C123 H128 2.9553 3_655 no
C123 H13 2.9100 1_545 no
C224 C138 3.575(9) 2_555 no
C224 C22 3.321(9) . no
C124 H131 2.8526 . no
C124 H131" 2.8104 . no
C125 H140 2.7829 . no
C125 H119 2.8664 . no
C127 H14 2.8649 1_545 no
C127 H222 3.0925 2_545 no
C127 H122 3.0718 . no
C127 H23 3.0978 4_554 no
C128 H122 2.7707 . no
C129 H144 2.9558 . no
C130 H144 2.9177 . no
C130 H119 2.8918 . no
C131 H18' 3.0802 2_645 no
C131 H124 2.5937 . no
C135 H111 3.0284 . no
C136 H23 2.9942 4_554 no
C138 H132' 2.8615 . no
C138 H211 3.0621 . no
C139 H132' 2.9602 . no
C139 H28 2.8091 2_545 no
C139 H140' 3.0182 . no
C143 H147" 3.0569 . no
C144 H129 2.9124 . no
C147 H214 2.8926 . no
C211 H138 3.0673 . no
C212 H214 3.0362 . no
C212 H133 2.8861 2_545 no
C213 H22 2.6802 . no
C213 H212 2.7079 . no
C214 H212 2.5649 . no
C214 H22 2.9752 . no
C215 H112" 3.0958 4_555 no
C216 H210 3.0677 2_545 no
C219 H28 2.8256 . no
C219 H218 2.5721 . no
C220 H218 2.7688 . no
C220 H139' 2.9249 2_555 no
C220 H28 3.0084 . no
C221 H140' 2.8538 2_555 no
C221 H139' 3.0703 2_555 no
C221 H141 3.0691 2_555 no
C222 H136 3.0472 2_555 no
C223 H137 2.9546 2_555 no
C224 H138' 2.8100 2_555 no
H111' H22 2.5081 4_554 no
H111' H136' 2.5218 . no
H111' H112 2.4647 . no
H111" H112" 2.5495 . no
H111" C15 2.8503 . no
H111" H15 2.5108 . no
H112' C115 3.0919 . no
H112' H115 2.1847 . no
H112" H15 2.3052 . no
H112" H111" 2.5495 . no
H112" C15 2.8022 . no
H112" C34 3.0754 4_564 no
H112" C215 3.0958 4_554 no
H112" C33 3.0896 4_564 no
H112" H34 2.5417 4_564 no
H127' C23 2.8269 4_554 no
H127' C24 2.8926 4_554 no
H127' H128' 2.5607 . no
H127' H24 2.3481 4_554 no
H127' H23 2.2087 4_554 no
H127" H14 2.5209 1_545 no
H128' H146' 2.5977 4_554 no
H128' H127' 2.5607 . no
H128" H122 2.2456 . no
H128" H127 2.4887 . no
H128" C122 2.7764 . no
H130' H131' 2.4967 . no
H130" C119 3.0671 . no
H130" H119 2.2676 . no
H131' H18' 2.4765 2_645 no
H131' H145 2.5127 . no
H131' H130' 2.4967 . no
H131" H19' 2.5511 2_645 no
H131" H124 2.2199 . no
H131" C124 2.8104 . no
H131" H130 2.5458 . no
H13 C18 2.8802 . no
H13 H18" 2.4182 . no
H13 C123 2.9100 1_565 no
H13 C19 2.8684 . no
H13 H19 2.3678 . no
H132' H138 2.2612 . no
H132' C139 2.9602 . no
H132' O12 2.8211 . no
H132' C138 2.8615 . no
H14 C127 2.8649 1_565 no
H14 H127 2.3833 1_565 no
H14 H127" 2.5209 1_565 no
H133' H26 2.5106 . no
H15 C111 3.0260 . no
H15 C112 2.8147 . no
H15 H111" 2.5108 . no
H15 H112" 2.3052 . no
H134' H220 2.5236 2_555 no
H135' H19" 2.4328 . no
H135' H144' 2.4727 . no
H135' C11 3.0878 . no
H17 Gd1 3.7593 . no
H17 C114 3.0274 . no
H17 N11 2.5228 . no
H17 C113 2.6282 . no
H136' C110 2.8781 . no
H136' H110 2.1594 . no
H136' C111 2.7947 . no
H136' H111' 2.5218 . no
H18 C119 2.7815 . no
H18 C114 2.9118 . no
H18 C118 3.0014 . no
H18' C131 3.0802 2_655 no
H18' H131' 2.4765 2_655 no
H18" H19 2.4582 . no
H18" C13 2.8719 . no
H18" H13 2.4182 . no
H137' H217 2.5329 2_555 no
H19 C13 2.8198 . no
H19 H13 2.3678 . no
H19 H18" 2.4582 . no
H19' H131" 2.5511 2_655 no
H19" H135' 2.4328 . no
H19" H144' 2.3289 . no
H138' C26 3.0598 2_545 no
H138' C224 2.8100 2_545 no
H139' H140' 2.4289 . no
H139' C220 2.9249 2_545 no
H139' H28 2.4141 2_545 no
H139' C221 3.0703 2_545 no
H140' C139 3.0182 . no
H140' H139' 2.4289 . no
H140' O12 2.8702 . no
H140' H221 2.5535 2_545 no
H140' C221 2.8538 2_545 no
H22 C214 2.9752 . no
H22 H111' 2.5081 4_555 no
H22 C213 2.6802 . no
H22 H112 2.5309 4_555 no
H23 C136 2.9942 4_555 no
H23 C127 3.0978 4_555 no
H23 H136 2.5457 4_555 no
H23 H127' 2.2087 4_555 no
H142' C29 2.8009 2_545 no
H142' H29 2.5768 2_545 no
H142' C28 3.0128 2_545 no
H24 H127' 2.3481 4_555 no
H143' O31 2.5391 1_545 no
H144' C19 2.9582 . no
H144' H135' 2.4727 . no
H144' H19" 2.3289 . no
H26 C27 2.7006 . no
H26 H133' 2.5106 . no
H26 H28 2.4649 . no
H26 C28 2.5755 . no
H26 H211 2.5044 2_555 no
H28 C219 2.8256 . no
H28 C220 3.0084 . no
H28 H26 2.4649 . no
H28 C139 2.8091 2_555 no
H28 H139' 2.4141 2_555 no
H28 H139 2.5623 2_555 no
H146' H128' 2.5977 4_555 no
H29 H212 2.5504 2_555 no
H29 H142' 2.5768 2_555 no
H147' C23 3.0510 . no
H147' C22 3.0452 . no
H147" H214 2.4897 . no
H147" C143 3.0569 . no
H147" H143 2.4400 . no
H33 H118 2.4992 2_655 no
H34 H112" 2.5417 4_565 no
H34 C112 3.0192 4_565 no
H110 N11 2.4334 . no
H110 H136' 2.1594 . no
H110 Gd1 3.7159 . no
H111 O11 2.7905 . no
H111 H135 2.4322 . no
H111 C135 3.0284 . no
H112 H22 2.5309 4_554 no
H112 C22 3.0015 4_554 no
H112 H111' 2.4647 . no
H115 N11 2.8397 . no
H115 C112 2.9127 . no
H115 C11 2.6310 . no
H115 C16 2.6390 . no
H115 H112' 2.1847 . no
H115 C110 2.9136 . no
H117 C13 3.0200 3_665 no
H117 C14 3.0914 3_665 no
H118 H33 2.4992 2_645 no
H119 C125 2.8664 . no
H119 C130 2.8918 . no
H119 H130" 2.2676 . no
H119 C120 2.6237 . no
H119 N12 2.8621 . no
H122 H128" 2.2456 . no
H122 C117 2.9551 3_655 no
H122 C127 3.0718 . no
H122 C128 2.7707 . no
H122 C118 2.8332 3_655 no
H123 C117 2.9859 3_655 no
H123 H128 2.4727 3_655 no
H124 H131 2.5925 . no
H124 C131 2.5937 . no
H124 H131" 2.2199 . no
H126 C113 2.4458 . no
H126 C115 3.0027 . no
H126 N12 2.4936 . no
H126 C114 2.7378 . no
H127 H128" 2.4887 . no
H127 H14 2.3833 1_545 no
H127 C122 2.9160 . no
H128 C116 2.9259 . no
H128 C115 2.7552 . no
H128 H123 2.4727 3_655 no
H128 C114 2.9548 . no
H128 C123 2.9553 3_655 no
H129 N12 2.5128 . no
H129 C144 2.9124 . no
H129 O13 2.7504 . no
H129 Gd1 3.1390 . no
H129 H144 2.1925 . no
H130 H131" 2.5458 . no
H131 C124 2.8526 . no
H131 H124 2.5925 . no
H133 C212 2.8861 2_555 no
H135 H111 2.4322 . no
H135 H220 2.5598 2_555 no
H136 H23 2.5457 4_554 no
H136 C222 3.0472 2_545 no
H137 C223 2.9546 2_545 no
H137 H224 2.3533 4_554 no
H138 C211 3.0673 . no
H138 H211 2.5267 . no
H138 H132' 2.2612 . no
H139 H28 2.5623 2_545 no
H140 C120 2.6907 . no
H140 C125 2.7829 . no
H141 C221 3.0691 2_545 no
H141 H221 2.4929 2_545 no
H142 O31 2.6578 1_545 no
H143 H147" 2.4400 . no
H144 H129 2.1925 . no
H144 C130 2.9177 . no
H144 C129 2.9558 . no
H145 C34 2.9871 1_545 no
H145 H131' 2.5127 . no
H145 O31 2.8962 1_545 no
H210 C216 3.0677 2_555 no
H211 H138 2.5267 . no
H211 H26 2.5044 2_545 no
H211 C138 3.0621 . no
H212 C213 2.7079 . no
H212 C214 2.5649 . no
H212 H214 2.4241 . no
H212 H29 2.5504 2_545 no
H214 H147" 2.4897 . no
H214 H212 2.4241 . no
H214 C212 3.0362 . no
H214 C21 2.9331 . no
H214 C147 2.8926 . no
H217 H137' 2.5329 2_545 no
H218 C219 2.5721 . no
H218 C220 2.7688 . no
H220 H134' 2.5236 2_545 no
H220 H135 2.5598 2_545 no
H220 C27 2.7415 . no
H220 C28 2.9248 . no
H221 C15 2.7228 2_545 no
H221 H140' 2.5535 2_555 no
H221 C14 2.8389 2_545 no
H221 H141 2.4929 2_555 no
H222 C127 3.0925 2_555 no
H224 H137 2.3533 4_555 no
H224 C22 2.6332 . no
H224 C21 2.6686 . no

loop_
_geom_hbond_atom_site_label_D
_geom_hbond_atom_site_label_H
_geom_hbond_atom_site_label_A
_geom_hbond_distance_DH
_geom_hbond_distance_HA
_geom_hbond_distance_DA
_geom_hbond_angle_DHA
_geom_hbond_site_symmetry_A
_geom_hbond_publ_flag
C17 H17 N11 1.0000 2.5200 3.002(8) 109.00 . yes
C143 H143' O31 0.9900 2.5400 3.308(10) 135.00 1_545 yes
C110 H110 N11 1.0000 2.4300 2.920(7) 109.00 . yes
C126 H126 N12 1.0000 2.4900 2.972(7) 109.00 . yes
C129 H129 N12 1.0000 2.5100 2.901(8) 103.00 . yes

loop_
_geom_torsion_atom_site_label_1
_geom_torsion_atom_site_label_2
_geom_torsion_atom_site_label_3
_geom_torsion_atom_site_label_4
_geom_torsion
_geom_torsion_publ_flag
O12 Gd1 O11 C132 51.3(4) no
O12 Gd1 O11 C135 -157.8(5) no
O13 Gd1 O11 C132 -5.2(5) no
O13 Gd1 O11 C135 145.7(5) no
N11 Gd1 O11 C132 163.7(4) no
N11 Gd1 O11 C135 -45.4(5) no
N12 Gd1 O11 C132 160.5(4) no
N12 Gd1 O11 C135 -48.6(6) no
C113 Gd1 O11 C132 163.6(4) no
C113 Gd1 O11 C135 -45.5(5) no
C144 Gd1 O11 C132 -96.4(5) no
C144 Gd1 O11 C135 54.5(5) no
O11 Gd1 O12 C136 93.2(4) no
O11 Gd1 O12 C139 -90.9(5) no
O13 Gd1 O12 C136 -127.9(5) no
O13 Gd1 O12 C139 48.0(5) no
N11 Gd1 O12 C136 11.0(5) no
N11 Gd1 O12 C139 -173.2(4) no
N12 Gd1 O12 C136 -49.4(5) no
N12 Gd1 O12 C139 126.5(5) no
C113 Gd1 O12 C136 -19.3(5) no
C113 Gd1 O12 C139 156.6(5) no
C144 Gd1 O12 C136 158.8(5) no
C144 Gd1 O12 C139 -25.4(6) no
O11 Gd1 O13 C140 123.5(4) no
O11 Gd1 O13 C143 -48.1(5) no
O12 Gd1 O13 C140 65.6(4) no
O12 Gd1 O13 C143 -106.0(5) no
N11 Gd1 O13 C140 -38.8(5) no
N11 Gd1 O13 C143 149.7(5) no
N12 Gd1 O13 C140 -48.0(4) no
N12 Gd1 O13 C143 140.5(5) no
C113 Gd1 O13 C140 -45.5(5) no
C113 Gd1 O13 C143 142.9(5) no
C144 Gd1 O13 C140 -148.6(4) no
C144 Gd1 O13 C143 39.8(5) no
O11 Gd1 N11 C11 17.9(6) no
O11 Gd1 N11 C113 -179.8(3) no
O12 Gd1 N11 C11 93.8(6) no
O12 Gd1 N11 C113 -104.0(3) no
O13 Gd1 N11 C11 -175.5(5) no
O13 Gd1 N11 C113 -13.2(4) no
N12 Gd1 N11 C11 -164.4(6) no
N12 Gd1 N11 C113 -2.1(3) no
C113 Gd1 N11 C11 -162.3(8) no
C144 Gd1 N11 C11 -67.8(6) no
C144 Gd1 N11 C113 94.5(4) no
O11 Gd1 N12 C113 6.0(5) no
O11 Gd1 N12 C120 -165.3(5) no
O12 Gd1 N12 C113 104.1(3) no
O12 Gd1 N12 C120 -67.2(6) no
O13 Gd1 N12 C113 175.1(3) no
O13 Gd1 N12 C120 3.8(6) no
N11 Gd1 N12 C113 2.2(3) no
N11 Gd1 N12 C120 -169.2(7) no
C113 Gd1 N12 C120 -171.3(8) no
C144 Gd1 N12 C113 -92.3(4) no
C144 Gd1 N12 C120 96.4(6) no
O11 Gd1 C113 N11 0.2(4) no
O11 Gd1 C113 N12 -176.0(3) no
O12 Gd1 C113 N11 88.2(3) no
O12 Gd1 C113 N12 -88.0(3) no
O13 Gd1 C113 N11 170.9(3) no
O13 Gd1 C113 N12 -5.3(4) no
N11 Gd1 C113 N12 -176.2(5) no
N12 Gd1 C113 N11 176.2(5) no
C144 Gd1 C113 N11 -90.7(4) no
C144 Gd1 C113 N12 93.1(4) no
O11 Gd1 C144 Si1 77.5(7) no
O12 Gd1 C144 Si1 14.4(9) no
O13 Gd1 C144 Si1 -53.1(7) no
N11 Gd1 C144 Si1 164.1(6) no
N12 Gd1 C144 Si1 -139.0(6) no
C113 Gd1 C144 Si1 -167.4(6) no
C147 Si1 C144 Gd1 -13.8(8) no
C146 Si1 C144 Gd1 -133.4(7) no
C145 Si1 C144 Gd1 107.6(7) no
Gd1 O11 C135 C134 -130.3(4) no
Gd1 O11 C132 C133 156.5(4) no
C135 O11 C132 C133 0.0(7) no
C132 O11 C135 C134 23.0(7) no
Gd1 O12 C136 C137 -145.4(4) no
C139 O12 C136 C137 37.8(7) no
Gd1 O12 C139 C138 143.4(4) no
C136 O12 C139 C138 -40.2(6) no
C140 O13 C143 C142 -10.8(8) no
Gd1 O13 C140 C141 -177.2(5) no
Gd1 O13 C143 C142 162.0(5) no
C143 O13 C140 C141 -4.5(7) no
C34 O31 C31 C32 38.3(9) no
C31 O31 C34 C33 -31.4(9) no
C113 N11 C11 C16 110.4(6) no
Gd1 N11 C113 N12 3.4(5) no
Gd1 N11 C113 C114 -175.8(5) no
C11 N11 C113 C114 -9.2(8) no
Gd1 N11 C11 C16 -90.7(7) no
C113 N11 C11 C12 -71.3(7) no
C11 N11 C113 N12 170.1(5) no
C11 N11 C113 Gd1 166.7(6) no
Gd1 N11 C11 C12 87.6(7) no
C120 N12 C113 Gd1 173.8(6) no
Gd1 N12 C120 C125 -67.3(8) no
C120 N12 C113 N11 170.4(5) no
C120 N12 C113 C114 -10.4(8) no
Gd1 N12 C113 C114 175.8(5) no
Gd1 N12 C113 N11 -3.4(5) no
Gd1 N12 C120 C121 108.4(7) no
C113 N12 C120 C121 -61.5(8) no
C113 N12 C120 C125 122.8(6) no
N11 C11 C16 C110 -1.2(9) no
N11 C11 C16 C15 176.8(5) no
C16 C11 C12 C17 -177.8(6) no
N11 C11 C12 C17 3.9(9) no
C12 C11 C16 C110 -179.5(6) no
C16 C11 C12 C13 0.8(9) no
N11 C11 C12 C13 -177.4(5) no
C12 C11 C16 C15 -1.5(9) no
C11 C12 C17 C19 -118.5(6) no
C11 C12 C13 C14 0.1(9) no
C13 C12 C17 C18 -61.9(7) no
C13 C12 C17 C19 62.8(7) no
C11 C12 C17 C18 116.8(7) no
C17 C12 C13 C14 178.9(6) no
C12 C13 C14 C15 -0.3(10) no
C13 C14 C15 C16 -0.4(10) no
C14 C15 C16 C110 179.4(6) no
C14 C15 C16 C11 1.3(9) no
C11 C16 C110 C111 109.7(7) no
C15 C16 C110 C111 -68.4(7) no
C15 C16 C110 C112 55.4(7) no
C11 C16 C110 C112 -126.6(6) no
C16 C110 C111 H111 -62.16 no
C112 C110 C111 H111' 53.41 no
H110 C110 C111 H111 56.66 no
C16 C110 C112 H112' 52.76 no
C16 C110 C111 H111" 58.02 no
C112 C110 C111 H111" -66.48 no
C112 C110 C111 H111 173.35 no
C16 C110 C112 H112" -67.23 no
C16 C110 C111 H111' 177.90 no
H110 C110 C112 H112' -64.75 no
H110 C110 C112 H112" 175.26 no
H110 C110 C112 H112 55.26 no
H110 C110 C111 H111' -63.28 no
C16 C110 C112 H112 172.77 no
C111 C110 C112 H112' 178.49 no
H110 C110 C111 H111" 176.83 no
C111 C110 C112 H112 -61.49 no
C111 C110 C112 H112" 58.50 no
C113 C114 C115 H115 -1.45 no
C113 C114 C119 H119 1.63 no
C115 C114 C119 H119 -178.60 no
C119 C114 C115 H115 178.77 no
H115 C115 C116 H116 0.62 no
C114 C115 C116 H116 -179.41 no
H115 C115 C116 C117 -179.37 no
H116 C116 C117 C118 179.89 no
H116 C116 C117 H117 -0.09 no
C115 C116 C117 H117 179.90 no
C116 C117 C118 H118 -179.74 no
H117 C117 C118 C119 -179.76 no
H117 C117 C118 H118 0.24 no
H118 C118 C119 H119 -0.94 no
C117 C118 C119 H119 179.06 no
H118 C118 C119 C114 179.12 no
C120 C121 C126 H126 11.75 no
C122 C121 C126 H126 -171.84 no
C22 C21 C26 C25 -1.6(9) no
B2 C21 C26 C25 174.6(6) no
C126 C121 C122 H122 5.16 no
C26 C21 B2 C219 -93.9(7) no
C26 C21 B2 C213 149.5(6) no
C22 C21 B2 C27 -157.5(5) no
C120 C121 C122 H122 -178.24 no
C22 C21 B2 C213 -34.5(8) no
C22 C21 B2 C219 82.1(7) no
C26 C21 C22 C23 1.3(9) no
B2 C21 C22 C23 -175.2(6) no
C26 C21 B2 C27 26.5(8) no
C21 C22 C23 C24 -0.2(9) no
H122 C122 C123 H123 1.59 no
C121 C122 C123 H123 -178.23 no
H122 C122 C123 C124 -178.31 no
H123 C123 C124 H124 -1.89 no
C22 C23 C24 C25 -0.6(9) no
H123 C123 C124 C125 178.13 no
C122 C123 C124 H124 178.02 no
H124 C124 C125 C120 178.64 no
H124 C124 C125 C129 -1.08 no
C23 C24 C25 C26 0.2(9) no
C120 C125 C129 H129 30.23 no
C124 C125 C129 H129 -150.06 no
C24 C25 C26 C21 1.0(10) no
C128 C126 C127 H127" 177.33 no
H126 C126 C127 H127' 54.82 no
C121 C126 C127 H127' 172.75 no
C121 C126 C127 H127" 52.79 no
C121 C126 C128 H128' -174.74 no
C121 C126 C128 H128" 65.26 no
C121 C126 C128 H128 -54.75 no
C128 C126 C127 H127 57.16 no
C127 C126 C128 H128' 61.74 no
C127 C126 C128 H128" -58.27 no
C127 C126 C128 H128 -178.28 no
H126 C126 C128 H128' -55.71 no
C121 C126 C127 H127 -67.38 no
C128 C126 C127 H127' -62.70 no
H126 C126 C128 H128 64.27 no
H126 C126 C127 H127" -65.15 no
H126 C126 C127 H127 174.68 no
H126 C126 C128 H128" -175.71 no
B2 C27 C28 C29 176.2(6) no
C212 C27 C28 C29 -2.1(9) no
C28 C27 C212 C211 1.6(9) no
C212 C27 B2 C219 -137.4(6) no
C212 C27 B2 C213 -18.2(8) no
C28 C27 B2 C213 163.8(6) no
C28 C27 B2 C219 44.6(8) no
C28 C27 B2 C21 -74.1(7) no
C212 C27 B2 C21 103.9(7) no
B2 C27 C212 C211 -176.6(6) no
C27 C28 C29 C210 1.5(10) no
C28 C29 C210 C211 -0.2(9) no
C125 C129 C130 H130" 62.42 no
C125 C129 C130 H130 -57.51 no
C131 C129 C130 H130' -50.00 no
C131 C129 C130 H130" -170.08 no
C131 C129 C130 H130 69.99 no
H129 C129 C130 H130' 65.94 no
H129 C129 C130 H130 -174.07 no
C125 C129 C130 H130' -177.51 no
C125 C129 C131 H131' -166.24 no
C125 C129 C131 H131" 73.77 no
C125 C129 C131 H131 -46.25 no
C130 C129 C131 H131' 66.90 no
C130 C129 C131 H131" -53.08 no
H129 C129 C130 H130" -54.14 no
C130 C129 C131 H131 -173.11 no
H129 C129 C131 H131" -169.03 no
H129 C129 C131 H131 70.94 no
H129 C129 C131 H131' -49.05 no
O11 C132 C133 H133' -142.77 no
O11 C132 C133 H133 95.91 no
H132' C132 C133 C134 -143.20 no
H132 C132 C133 H133' -22.94 no
H132 C132 C133 H133 -144.25 no
H132' C132 C133 H133' 97.38 no
H132' C132 C133 H133 -23.94 no
H132 C132 C133 C134 96.49 no
H133 C133 C134 C135 -82.36 no
C132 C133 C134 H134 -82.31 no
C132 C133 C134 H134' 155.81 no
H133 C133 C134 H134 158.48 no
H133' C133 C134 H134 37.09 no
H133' C133 C134 C135 156.25 no
H133 C133 C134 H134' 36.60 no
H133' C133 C134 H134' -84.79 no
H134 C134 C135 H135 -158.64 no
C133 C134 C135 H135 82.27 no
C133 C134 C135 H135' -156.64 no
H134' C134 C135 H135 -36.70 no
H134 C134 C135 O11 81.79 no
H134' C134 C135 O11 -156.27 no
H134 C134 C135 H135' -37.55 no
H134' C134 C135 H135' 84.39 no
H136 C136 C137 H137 -20.63 no
O12 C136 C137 H137 -140.35 no
H136' C136 C137 C138 -140.42 no
O12 C136 C137 H137' 99.08 no
H136' C136 C137 H137' -20.65 no
H136 C136 C137 C138 99.03 no
H136 C136 C137 H137' -141.20 no
H136' C136 C137 H137 99.92 no
C136 C137 C138 H138 115.48 no
C136 C137 C138 H138' -122.88 no
H137 C137 C138 C139 115.90 no
H137 C137 C138 H138' -3.31 no
H137' C137 C138 C139 -123.32 no
H137' C137 C138 H138 -4.18 no
H137 C137 C138 H138 -124.95 no
H137' C137 C138 H138' 117.46 no
H138 C138 C139 O12 -92.97 no
H138' C138 C139 O12 145.53 no
C137 C138 C139 H139' -93.33 no
C137 C138 C139 H139 145.73 no
H138' C138 C139 H139' 25.97 no
H138 C138 C139 H139' 147.48 no
H138 C138 C139 H139 26.54 no
H138' C138 C139 H139 -94.96 no
O13 C140 C141 H141' -100.92 no
O13 C140 C141 H141 139.86 no
H140' C140 C141 H141' 139.65 no
H140 C140 C141 C142 139.01 no
H140' C140 C141 C142 -99.95 no
H140 C140 C141 H141' 18.61 no
H140 C140 C141 H141 -100.62 no
H140' C140 C141 H141 20.43 no
C140 C141 C142 H142 -146.42 no
H141' C141 C142 C143 93.70 no
C140 C141 C142 H142' 93.37 no
H141' C141 C142 H142' -146.32 no
H141 C141 C142 C143 -146.95 no
H141 C141 C142 H142' -26.97 no
H141 C141 C142 H142 93.24 no
H141' C141 C142 H142 -26.10 no
C141 C142 C143 H143' -96.68 no
H142 C142 C143 H143 -97.70 no
H142 C142 C143 O13 142.84 no
H142 C142 C143 H143' 23.11 no
H142' C142 C143 O13 -96.86 no
C141 C142 C143 H143 142.51 no
H142' C142 C143 H143' 143.42 no
H142' C142 C143 H143 22.60 no
C29 C210 C211 C212 -0.2(9) no
C210 C211 C212 C27 -0.6(10) no
C214 C213 C218 C217 -0.7(9) no
C218 C213 C214 C215 2.5(9) no
C218 C213 B2 C27 -112.1(6) no
C218 C213 B2 C219 9.1(8) no
C214 C213 B2 C21 -53.3(8) no
B2 C213 C218 C217 179.9(6) no
C214 C213 B2 C219 -170.4(5) no
B2 C213 C214 C215 -178.0(6) no
C218 C213 B2 C21 126.1(6) no
C214 C213 B2 C27 68.5(7) no
C213 C214 C215 C216 -2.8(11) no
C214 C215 C216 C217 1.2(12) no
C215 C216 C217 C218 0.6(12) no
C216 C217 C218 C213 -0.8(11) no
B2 C219 C224 C223 -172.7(6) no
B2 C219 C220 C221 172.8(6) no
C220 C219 C224 C223 0.6(9) no
C220 C219 B2 C21 158.2(6) no
C220 C219 B2 C27 38.5(8) no
C224 C219 B2 C21 -28.9(8) no
C224 C219 C220 C221 -0.7(9) no
C224 C219 B2 C213 89.5(7) no
C220 C219 B2 C213 -83.3(7) no
C224 C219 B2 C27 -148.7(6) no
C219 C220 C221 C222 -0.1(10) no
C220 C221 C222 C223 1.0(10) no
C221 C222 C223 C224 -1.1(10) no
C222 C223 C224 C219 0.3(10) no
O31 C31 C32 C33 -30.7(9) no
C31 C32 C33 C34 11.4(10) no
C32 C33 C34 O31 11.9(10) no
